data_7714777
loop_
_publ_author_name
'Sumida, Akifumi'
'Onishi, Tomoharu'
'Imoto, Hiroaki'
'Naka, Kensuke'

_publ_section_title
;
 Synthesis, structures, and photophysical properties of &#x3c0;-extended
 arsaborins.
;
_journal_issue 4
_journal_name_full 'Dalton transactions (Cambridge, England : 2003)'
_journal_page_first 1706
_journal_page_last 1713
_journal_paper_doi 10.1039/d3dt03798c
_journal_volume 53
_journal_year 2024
_chemical_formula_moiety 'C23 H20 As B S2'
_chemical_formula_sum 'C23 H20 As B S2'
_chemical_formula_weight 446.24
_space_group_crystal_system monoclinic
_space_group_IT_number 14
_space_group_name_Hall '-P 2ybc'
_space_group_name_H-M_alt 'P 1 21/c 1'
_atom_sites_solution_hydrogens geom
_atom_sites_solution_primary dual
_audit_creation_date 2022-10-31
_audit_creation_method
;
Olex2 1.5-ac5-024
(compiled 2022.04.12 svn.rca3783a0 for Rigaku Oxford Diffraction, GUI svn.r6498)
;
_audit_update_record
;
2023-10-26 deposited with the CCDC.	2023-12-20 downloaded from the CCDC.
;
_cell_angle_alpha 90
_cell_angle_beta 106.887(8)
_cell_angle_gamma 90
_cell_formula_units_Z 4
_cell_length_a 13.0268(9)
_cell_length_b 20.0634(12)
_cell_length_c 8.5129(6)
_cell_measurement_reflns_used 3020
_cell_measurement_temperature 200
_cell_measurement_theta_max 27.8140
_cell_measurement_theta_min 3.2040
_cell_volume 2129.0(3)
_computing_cell_refinement 'CrysAlisPro 1.171.42.55a (Rigaku OD, 2022)'
_computing_data_collection 'CrysAlisPro 1.171.42.55a (Rigaku OD, 2022)'
_computing_data_reduction 'CrysAlisPro 1.171.42.55a (Rigaku OD, 2022)'
_computing_molecular_graphics 'Olex2 1.5-ac5-024 (Dolomanov et al., 2009)'
_computing_publication_material 'Olex2 1.5-ac5-024 (Dolomanov et al., 2009)'
_computing_structure_refinement 'SHELXL 2018/3 (Sheldrick, 2015)'
_computing_structure_solution 'SHELXT 2018/2 (Sheldrick, 2018)'
_diffrn_ambient_temperature 200
_diffrn_detector 'CCD plate'
_diffrn_measured_fraction_theta_full 0.999
_diffrn_measured_fraction_theta_max 0.999
_diffrn_measurement_details
;
List of Runs (angles in degrees, time in seconds):

  # Type    Start    End  Width  t~exp~   \w     \q     \k     \f   Frames
#--------------------------------------------------------------------------
  1  \w     90.00 115.00   0.50    1.00    --   30.00  54.00   0.00   50
  2  \w    -70.00 111.00   0.50    1.00    --   30.00  54.00-150.00  362
  3  \w    -13.00  12.00   0.50    1.00    --   30.00  54.00   0.00   50
;
_diffrn_measurement_device 'two-circle diffractometer'
_diffrn_measurement_device_type 'XtaLAB Mini (JP)'
_diffrn_measurement_method '\w scans'
_diffrn_orient_matrix_type 'CrysAlisPro convention (1999,Acta A55,543-557)'
_diffrn_orient_matrix_UB_11 0.0253385000
_diffrn_orient_matrix_UB_12 -0.0313656000
_diffrn_orient_matrix_UB_13 0.0010652000
_diffrn_orient_matrix_UB_21 0.0491322000
_diffrn_orient_matrix_UB_22 0.0163120000
_diffrn_orient_matrix_UB_23 0.0049333000
_diffrn_orient_matrix_UB_31 0.0134707000
_diffrn_orient_matrix_UB_32 -0.0005546000
_diffrn_orient_matrix_UB_33 0.0869313000
_diffrn_radiation_monochromator graphite
_diffrn_radiation_probe x-ray
_diffrn_radiation_type 'Mo K\a'
_diffrn_radiation_wavelength 0.71073
_diffrn_reflns_av_R_equivalents 0.0257
_diffrn_reflns_av_unetI/netI 0.0472
_diffrn_reflns_Laue_measured_fraction_full 0.999
_diffrn_reflns_Laue_measured_fraction_max 0.999
_diffrn_reflns_limit_h_max 16
_diffrn_reflns_limit_h_min -15
_diffrn_reflns_limit_k_max 25
_diffrn_reflns_limit_k_min -24
_diffrn_reflns_limit_l_max 10
_diffrn_reflns_limit_l_min -10
_diffrn_reflns_number 8651
_diffrn_reflns_point_group_measured_fraction_full 0.999
_diffrn_reflns_point_group_measured_fraction_max 0.999
_diffrn_reflns_theta_full 25.242
_diffrn_reflns_theta_max 26.371
_diffrn_reflns_theta_min 2.606
_diffrn_source 'fine-focus sealed X-ray tube'
_diffrn_source_type 'Rigaku (Mo) X-ray Source'
_exptl_absorpt_coefficient_mu 1.798
_exptl_absorpt_correction_T_max 0.915
_exptl_absorpt_correction_T_min 0.859
_exptl_absorpt_correction_type analytical
_exptl_absorpt_process_details
;
CrysAlisPro 1.171.42.55a (Rigaku Oxford Diffraction, 2022)
Analytical numeric absorption correction using a multifaceted crystal
model based on expressions derived by R.C. Clark & J.S. Reid.
(Clark, R. C. & Reid, J. S. (1995). Acta Cryst. A51, 887-897)
Empirical absorption correction using spherical harmonics,
implemented in SCALE3 ABSPACK scaling algorithm.
;
_exptl_crystal_colour colourless
_exptl_crystal_colour_primary colourless
_exptl_crystal_density_diffrn 1.392
_exptl_crystal_description block
_exptl_crystal_F_000 912
_exptl_crystal_size_max 0.578
_exptl_crystal_size_mid 0.462
_exptl_crystal_size_min 0.233
_refine_diff_density_max 0.406
_refine_diff_density_min -0.333
_refine_diff_density_rms 0.065
_refine_ls_extinction_method none
_refine_ls_goodness_of_fit_ref 1.021
_refine_ls_hydrogen_treatment constr
_refine_ls_matrix_type full
_refine_ls_number_parameters 247
_refine_ls_number_reflns 4349
_refine_ls_number_restraints 0
_refine_ls_restrained_S_all 1.021
_refine_ls_R_factor_all 0.0507
_refine_ls_R_factor_gt 0.0304
_refine_ls_shift/su_max 0.000
_refine_ls_shift/su_mean 0.000
_refine_ls_structure_factor_coef Fsqd
_refine_ls_weighting_details 'w=1/[\s^2^(Fo^2^)+(0.0334P)^2^] where P=(Fo^2^+2Fc^2^)/3'
_refine_ls_weighting_scheme calc
_refine_ls_wR_factor_gt 0.0667
_refine_ls_wR_factor_ref 0.0738
_reflns_Friedel_coverage 0.000
_reflns_number_gt 3309
_reflns_number_total 4349
_reflns_threshold_expression 'I > 2\s(I)'
_cod_data_source_file d3dt03798c2.cif
_cod_data_source_block 3e@200k
_cod_depositor_comments 'Adding full bibliography for 7714770--7714783.cif.'
_cod_database_code 7714777
_shelx_shelxl_version_number 2018/3
_chemical_oxdiff_formula CHBAsS
_shelx_space_group_comment
;
The symmetry employed for this shelxl refinement is uniquely defined
by the following loop, which should always be used as a source of
symmetry information in preference to the above space-group names.
They are only intended as comments.
;
_shelx_estimated_absorpt_t_max 0.679
_shelx_estimated_absorpt_t_min 0.423
_olex2_refinement_description
;
1. Fixed Uiso
 At 1.2 times of:
  All C(H) groups
 At 1.5 times of:
  All C(H,H,H) groups
2.a Aromatic/amide H refined with riding coordinates:
 C009(H009), C00A(H00A), C00B(H00B), C00C(H00C), C00E(H00E), C00G(H00G),
 C00H(H00H), C00K(H00K), C00L(H00L), C00M(H00M), C00N(H00N)
2.b Idealised Me refined as rotating group:
 C00P(H00D,H00F,H00I), C00Q(H00J,H00O,H00P), C00R(H00Q,H00R,H00S)
;
_olex2_submission_special_instructions 'No special instructions were received'
_oxdiff_exptl_absorpt_empirical_details
;
Empirical correction (ABSPACK) includes:
- Absorption correction using spherical harmonics
- Frame scaling
;
_oxdiff_exptl_absorpt_empirical_full_max 1.418
_oxdiff_exptl_absorpt_empirical_full_min 0.810

loop_
_space_group_symop_operation_xyz
'x, y, z'
'-x, y+1/2, -z+1/2'
'-x, -y, -z'
'x, -y-1/2, z-1/2'

loop_
_atom_site_label
_atom_site_type_symbol
_atom_site_fract_x
_atom_site_fract_y
_atom_site_fract_z
_atom_site_U_iso_or_equiv
_atom_site_adp_type
_atom_site_occupancy
_atom_site_site_symmetry_order
_atom_site_calc_flag
_atom_site_refinement_flags_posn
_atom_site_refinement_flags_adp
_atom_site_refinement_flags_occupancy
_atom_site_disorder_assembly
_atom_site_disorder_group
As01 As 0.58458(2) 0.41411(2) 0.12595(3) 0.02522(8) Uani 1 1 d . . . . .
S002 S 0.55072(5) 0.60735(3) 0.36575(8) 0.03500(16) Uani 1 1 d . . . . .
S003 S 0.86786(5) 0.52354(4) 0.06627(9) 0.04041(18) Uani 1 1 d . . . . .
C004 C 0.54856(18) 0.49235(11) 0.2331(3) 0.0237(5) Uani 1 1 d . . . . .
C005 C 0.64922(18) 0.36132(11) 0.3258(3) 0.0253(5) Uani 1 1 d . . . . .
C006 C 0.71530(18) 0.44758(12) 0.0884(3) 0.0255(5) Uani 1 1 d . . . . .
C007 C 0.61381(18) 0.54853(11) 0.2764(3) 0.0264(5) Uani 1 1 d . . . . .
C008 C 0.75846(18) 0.51018(12) 0.1395(3) 0.0278(5) Uani 1 1 d . . . . .
C009 C 0.44974(19) 0.49903(12) 0.2721(3) 0.0293(6) Uani 1 1 d . . . . .
H009 H 0.395947 0.465504 0.250515 0.035 Uiso 1 1 calc R U . . .
C00A C 0.5852(2) 0.31261(12) 0.3668(3) 0.0328(6) Uani 1 1 d . . . . .
H00A H 0.513939 0.305991 0.298790 0.039 Uiso 1 1 calc R U . . .
C00B C 0.7714(2) 0.41212(12) -0.0046(3) 0.0329(6) Uani 1 1 d . . . . .
H00B H 0.752632 0.368541 -0.046782 0.039 Uiso 1 1 calc R U . . .
C00C C 0.7539(2) 0.36940(13) 0.4252(3) 0.0330(6) Uani 1 1 d . . . . .
H00C H 0.798744 0.402060 0.398159 0.040 Uiso 1 1 calc R U . . .
C00D C 0.79082(18) 0.62658(12) 0.3095(3) 0.0301(6) Uani 1 1 d . . . . .
C00E C 0.4408(2) 0.55811(14) 0.3431(3) 0.0351(6) Uani 1 1 d . . . . .
H00E H 0.380052 0.570776 0.376507 0.042 Uiso 1 1 calc R U . . .
C00F C 0.7712(2) 0.68737(13) 0.2248(3) 0.0336(6) Uani 1 1 d . . . . .
C00G C 0.6246(2) 0.27376(13) 0.5058(3) 0.0397(7) Uani 1 1 d . . . . .
H00G H 0.580021 0.241045 0.533479 0.048 Uiso 1 1 calc R U . . .
C00H C 0.7934(2) 0.33007(14) 0.5640(3) 0.0399(7) Uani 1 1 d . . . . .
H00H H 0.865010 0.335832 0.631347 0.048 Uiso 1 1 calc R U . . .
C00I C 0.8755(2) 0.62249(14) 0.4562(3) 0.0377(6) Uani 1 1 d . . . . .
C00J C 0.9210(2) 0.73806(15) 0.4297(4) 0.0432(7) Uani 1 1 d . . . . .
C00K C 0.8359(2) 0.74237(14) 0.2876(4) 0.0400(7) Uani 1 1 d . . . . .
H00K H 0.821258 0.783780 0.231356 0.048 Uiso 1 1 calc R U . . .
C00L C 0.7283(2) 0.28252(14) 0.6041(3) 0.0429(7) Uani 1 1 d . . . . .
H00L H 0.755190 0.255864 0.699450 0.052 Uiso 1 1 calc R U . . .
C00M C 0.8555(2) 0.44756(14) -0.0267(4) 0.0417(7) Uani 1 1 d . . . . .
H00M H 0.901601 0.431763 -0.086838 0.050 Uiso 1 1 calc R U . . .
C00N C 0.9403(2) 0.67811(15) 0.5110(3) 0.0441(7) Uani 1 1 d . . . . .
H00N H 0.999373 0.674430 0.607168 0.053 Uiso 1 1 calc R U . . .
B00O B 0.7206(2) 0.56198(14) 0.2433(3) 0.0284(6) Uani 1 1 d . . . . .
C00P C 0.6819(2) 0.69428(14) 0.0659(4) 0.0499(8) Uani 1 1 d . . . . .
H00D H 0.694448 0.663421 -0.015882 0.075 Uiso 1 1 calc R U . . .
H00F H 0.680274 0.740097 0.025275 0.075 Uiso 1 1 calc R U . . .
H00I H 0.613097 0.683809 0.085222 0.075 Uiso 1 1 calc R U . . .
C00Q C 0.8950(3) 0.55873(16) 0.5552(4) 0.0601(9) Uani 1 1 d . . . . .
H00J H 0.840137 0.553829 0.612506 0.090 Uiso 1 1 calc R U . . .
H00O H 0.966119 0.560342 0.635718 0.090 Uiso 1 1 calc R U . . .
H00P H 0.891340 0.520684 0.481588 0.090 Uiso 1 1 calc R U . . .
C00R C 0.9904(3) 0.79848(16) 0.4956(4) 0.0634(10) Uani 1 1 d . . . . .
H00Q H 0.972215 0.834567 0.414630 0.095 Uiso 1 1 calc R U . . .
H00R H 1.066195 0.786601 0.516596 0.095 Uiso 1 1 calc R U . . .
H00S H 0.977678 0.813265 0.598043 0.095 Uiso 1 1 calc R U . . .

loop_
_atom_site_aniso_label
_atom_site_aniso_U_11
_atom_site_aniso_U_22
_atom_site_aniso_U_33
_atom_site_aniso_U_23
_atom_site_aniso_U_13
_atom_site_aniso_U_12
As01 0.02620(13) 0.02266(14) 0.02577(13) 0.00105(12) 0.00593(10) -0.00173(10)
S002 0.0392(4) 0.0315(4) 0.0370(4) -0.0040(3) 0.0154(3) 0.0038(3)
S003 0.0327(4) 0.0383(4) 0.0572(4) 0.0010(4) 0.0241(3) -0.0025(3)
C004 0.0258(12) 0.0225(12) 0.0223(11) 0.0045(10) 0.0064(10) 0.0032(10)
C005 0.0315(13) 0.0186(12) 0.0276(12) -0.0003(11) 0.0114(10) 0.0025(10)
C006 0.0263(12) 0.0257(13) 0.0252(12) 0.0068(11) 0.0086(10) 0.0012(10)
C007 0.0284(12) 0.0244(13) 0.0261(12) 0.0006(11) 0.0074(10) 0.0035(10)
C008 0.0247(12) 0.0275(13) 0.0318(13) 0.0037(12) 0.0093(10) -0.0008(10)
C009 0.0266(13) 0.0335(14) 0.0269(12) 0.0063(12) 0.0065(10) 0.0016(11)
C00A 0.0350(14) 0.0272(14) 0.0372(14) -0.0005(12) 0.0122(12) -0.0039(11)
C00B 0.0372(14) 0.0268(13) 0.0371(14) 0.0009(13) 0.0146(12) 0.0072(12)
C00C 0.0345(14) 0.0303(14) 0.0365(14) 0.0041(12) 0.0140(12) 0.0011(11)
C00D 0.0281(13) 0.0293(14) 0.0355(14) -0.0065(12) 0.0134(11) -0.0032(11)
C00E 0.0321(14) 0.0444(16) 0.0328(13) 0.0058(13) 0.0159(11) 0.0086(12)
C00F 0.0284(13) 0.0334(15) 0.0416(15) -0.0029(13) 0.0142(12) -0.0041(11)
C00G 0.0502(17) 0.0281(15) 0.0455(16) 0.0095(13) 0.0213(14) -0.0039(12)
C00H 0.0344(15) 0.0450(17) 0.0365(15) 0.0091(14) 0.0042(12) 0.0072(13)
C00I 0.0332(14) 0.0394(16) 0.0400(15) -0.0063(14) 0.0098(12) -0.0008(12)
C00J 0.0383(16) 0.0444(18) 0.0529(17) -0.0209(16) 0.0228(14) -0.0171(13)
C00K 0.0449(16) 0.0283(14) 0.0539(17) -0.0039(14) 0.0254(14) -0.0077(12)
C00L 0.0562(19) 0.0370(16) 0.0387(15) 0.0174(14) 0.0188(14) 0.0141(14)
C00M 0.0405(16) 0.0399(17) 0.0526(17) 0.0003(15) 0.0257(14) 0.0113(13)
C00N 0.0331(15) 0.0565(19) 0.0398(16) -0.0163(15) 0.0062(13) -0.0079(14)
B00O 0.0281(14) 0.0265(14) 0.0285(14) 0.0035(13) 0.0048(12) 0.0007(12)
C00P 0.0425(17) 0.0442(17) 0.0579(18) 0.0150(16) 0.0064(15) -0.0088(14)
C00Q 0.059(2) 0.055(2) 0.0528(19) 0.0073(17) -0.0052(16) 0.0032(16)
C00R 0.060(2) 0.058(2) 0.075(2) -0.029(2) 0.0242(18) -0.0323(17)

loop_
_atom_type_symbol
_atom_type_description
_atom_type_scat_dispersion_real
_atom_type_scat_dispersion_imag
_atom_type_scat_source
C C 0.0033 0.0016 'International Tables Vol C Tables 4.2.6.8 and 6.1.1.4'
H H 0.0000 0.0000 'International Tables Vol C Tables 4.2.6.8 and 6.1.1.4'
As As 0.0499 2.0058 'International Tables Vol C Tables 4.2.6.8 and 6.1.1.4'
B B 0.0013 0.0007 'International Tables Vol C Tables 4.2.6.8 and 6.1.1.4'
S S 0.1246 0.1234 'International Tables Vol C Tables 4.2.6.8 and 6.1.1.4'

loop_
_exptl_crystal_face_index_h
_exptl_crystal_face_index_k
_exptl_crystal_face_index_l
_exptl_crystal_face_perp_dist
2 -1 0 0.1501
-2 1 0 0.1935
-2 1 2 0.1700
0 0 -1 0.2511
1 2 0 0.0658
-1 -2 0 0.1676

loop_
_geom_angle_atom_site_label_1
_geom_angle_atom_site_label_2
_geom_angle_atom_site_label_3
_geom_angle
_geom_angle_site_symmetry_1
_geom_angle_site_symmetry_3
_geom_angle_publ_flag
C004 As01 C005 97.46(9) . . ?
C004 As01 C006 98.10(10) . . ?
C006 As01 C005 98.77(9) . . ?
C00E S002 C007 92.61(12) . . ?
C00M S003 C008 92.97(12) . . ?
C007 C004 As01 124.45(18) . . ?
C007 C004 C009 112.6(2) . . ?
C009 C004 As01 122.91(17) . . ?
C00A C005 As01 117.13(17) . . ?
C00C C005 As01 124.08(18) . . ?
C00C C005 C00A 118.8(2) . . ?
C008 C006 As01 123.66(18) . . ?
C008 C006 C00B 113.6(2) . . ?
C00B C006 As01 122.57(18) . . ?
C004 C007 S002 109.60(18) . . ?
C004 C007 B00O 127.9(2) . . ?
B00O C007 S002 122.39(18) . . ?
C006 C008 S003 109.05(18) . . ?
C006 C008 B00O 128.5(2) . . ?
B00O C008 S003 122.50(18) . . ?
C00E C009 C004 112.8(2) . . ?
C00G C00A C005 120.6(2) . . ?
C00M C00B C006 112.4(2) . . ?
C00H C00C C005 120.5(2) . . ?
C00F C00D C00I 119.0(2) . . ?
C00F C00D B00O 121.8(2) . . ?
C00I C00D B00O 119.2(2) . . ?
C009 C00E S002 112.37(19) . . ?
C00D C00F C00P 121.1(2) . . ?
C00K C00F C00D 119.4(2) . . ?
C00K C00F C00P 119.4(2) . . ?
C00L C00G C00A 120.1(3) . . ?
C00L C00H C00C 120.0(2) . . ?
C00D C00I C00Q 120.3(2) . . ?
C00N C00I C00D 119.4(3) . . ?
C00N C00I C00Q 120.2(2) . . ?
C00K C00J C00R 120.8(3) . . ?
C00N C00J C00K 118.5(2) . . ?
C00N C00J C00R 120.7(3) . . ?
C00J C00K C00F 121.7(3) . . ?
C00G C00L C00H 120.1(2) . . ?
C00B C00M S003 112.0(2) . . ?
C00J C00N C00I 121.9(3) . . ?
C007 B00O C008 116.8(2) . . ?
C007 B00O C00D 122.8(2) . . ?
C008 B00O C00D 120.4(2) . . ?

loop_
_geom_bond_atom_site_label_1
_geom_bond_atom_site_label_2
_geom_bond_distance
_geom_bond_site_symmetry_2
_geom_bond_publ_flag
As01 C004 1.941(2) . ?
As01 C005 1.973(2) . ?
As01 C006 1.941(2) . ?
S002 C007 1.735(2) . ?
S002 C00E 1.704(3) . ?
S003 C008 1.734(2) . ?
S003 C00M 1.704(3) . ?
C004 C007 1.395(3) . ?
C004 C009 1.426(3) . ?
C005 C00A 1.393(3) . ?
C005 C00C 1.390(3) . ?
C006 C008 1.393(3) . ?
C006 C00B 1.415(3) . ?
C007 B00O 1.521(4) . ?
C008 B00O 1.536(4) . ?
C009 C00E 1.350(3) . ?
C00A C00G 1.385(3) . ?
C00B C00M 1.364(4) . ?
C00C C00H 1.389(3) . ?
C00D C00F 1.402(3) . ?
C00D C00I 1.408(3) . ?
C00D B00O 1.592(4) . ?
C00F C00K 1.397(3) . ?
C00F C00P 1.513(4) . ?
C00G C00L 1.379(4) . ?
C00H C00L 1.383(4) . ?
C00I C00N 1.395(4) . ?
C00I C00Q 1.512(4) . ?
C00J C00K 1.386(4) . ?
C00J C00N 1.374(4) . ?
C00J C00R 1.519(4) . ?

loop_
_exptl_oxdiff_crystal_face_indexfrac_h
_exptl_oxdiff_crystal_face_indexfrac_k
_exptl_oxdiff_crystal_face_indexfrac_l
_exptl_oxdiff_crystal_face_x
_exptl_oxdiff_crystal_face_y
_exptl_oxdiff_crystal_face_z
2.0000 -0.9998 0.0000 0.0820 0.0820 0.0275
-2.0000 0.9998 -0.0000 -0.0820 -0.0820 -0.0275
-2.0000 0.9999 2.0000 -0.0799 -0.0721 0.1464
-0.0000 -0.0000 -1.0000 -0.0011 -0.0049 -0.0869
1.0000 2.0000 0.0000 -0.0374 0.0818 0.0124
-1.0000 -2.0000 -0.0000 0.0374 -0.0818 -0.0124
